data_7231878
loop_
_publ_author_name
'Ono, Toshikazu'
'Xu, Ning'
'Koga, Daiki'
'Ideo, Toshihiro'
'Sugimoto, Manabu'
'Hisaeda, Yoshio'

_publ_section_title
;
 Gram-scale synthesis of porphycenes through acid-catalyzed oxidative
 macrocyclizations of E/Z-mixed 5,6-diaryldipyrroethenes
;
_journal_issue 69
_journal_name_full 'RSC Advances'
_journal_page_first 39269
_journal_paper_doi 10.1039/C8RA09040H
_journal_volume 8
_journal_year 2018
_chemical_formula_sum 'C46 H32 Cl6 N4'
_chemical_formula_weight 853.45
_space_group_crystal_system triclinic
_space_group_IT_number 2
_space_group_name_Hall '-P 1'
_space_group_name_H-M_alt 'P -1'
_symmetry_space_group_name_Hall '-P 1'
_symmetry_space_group_name_H-M 'P -1'
_atom_sites_solution_hydrogens mixed
_atom_sites_solution_primary direct
_atom_sites_solution_secondary difmap
_audit_update_record
;
2018-09-18 deposited with the CCDC.
2018-11-20 downloaded from the CCDC.
;
_cell_angle_alpha 78.93(3)
_cell_angle_beta 76.86(5)
_cell_angle_gamma 73.21(4)
_cell_formula_units_Z 1
_cell_length_a 9.235(16)
_cell_length_b 9.638(17)
_cell_length_c 11.86(2)
_cell_measurement_reflns_used 1645
_cell_measurement_temperature 100.(2)
_cell_measurement_theta_max 28.7230
_cell_measurement_theta_min 2.3428
_cell_volume 975(3)
_computing_cell_refinement 'Bruker SAINT'
_computing_data_collection 'Bruker APEX2'
_computing_data_reduction 'Bruker SAINT'
_computing_molecular_graphics 'Bruker SHELXTL'
_computing_publication_material 'Bruker SHELXTL'
_computing_structure_refinement 'SHELXL-2014/7 (Sheldrick, 2014)'
_computing_structure_solution 'SHELXS-97 (Sheldrick 2008)'
_diffrn_ambient_temperature 100.(2)
_diffrn_measured_fraction_theta_full 0.981
_diffrn_measured_fraction_theta_max 0.981
_diffrn_measurement_device_type 'Bruker SMART APEX CCD'
_diffrn_measurement_method '\f and \w scans'
_diffrn_radiation_monochromator graphite
_diffrn_radiation_type MoK\a
_diffrn_radiation_wavelength 0.71073
_diffrn_reflns_av_R_equivalents 0.0347
_diffrn_reflns_av_unetI/netI 0.0808
_diffrn_reflns_limit_h_max 6
_diffrn_reflns_limit_h_min -12
_diffrn_reflns_limit_k_max 13
_diffrn_reflns_limit_k_min -12
_diffrn_reflns_limit_l_max 15
_diffrn_reflns_limit_l_min -16
_diffrn_reflns_number 6705
_diffrn_reflns_theta_full 28.70
_diffrn_reflns_theta_max 28.70
_diffrn_reflns_theta_min 1.78
_diffrn_source 'fine focus sealed tube'
_exptl_absorpt_coefficient_mu 0.481
_exptl_absorpt_correction_T_max 0.98
_exptl_absorpt_correction_T_min 0.89
_exptl_absorpt_correction_type multi-scan
_exptl_absorpt_process_details
;
;
_exptl_crystal_colour purple
_exptl_crystal_density_diffrn 1.453
_exptl_crystal_density_method 'not measured'
_exptl_crystal_description plate
_exptl_crystal_F_000 438
_exptl_crystal_size_max 0.260
_exptl_crystal_size_mid 0.200
_exptl_crystal_size_min 0.050
_refine_diff_density_max 0.545
_refine_diff_density_min -0.550
_refine_ls_extinction_method none
_refine_ls_goodness_of_fit_ref 1.107
_refine_ls_hydrogen_treatment mixed
_refine_ls_matrix_type full
_refine_ls_number_parameters 257
_refine_ls_number_reflns 4940
_refine_ls_number_restraints 0
_refine_ls_restrained_S_all 1.107
_refine_ls_R_factor_all 0.0964
_refine_ls_R_factor_gt 0.0618
_refine_ls_shift/su_max 0.001
_refine_ls_shift/su_mean 0.000
_refine_ls_structure_factor_coef Fsqd
_refine_ls_weighting_details 'w=1/[\s^2^(Fo^2^)+(0.0683P)^2^] where P=(Fo^2^+2Fc^2^)/3'
_refine_ls_weighting_scheme calc
_refine_ls_wR_factor_gt 0.1379
_refine_ls_wR_factor_ref 0.1604
_reflns_number_gt 3454
_reflns_number_total 4940
_reflns_threshold_expression 'I > 2\s(I)'
_cod_data_source_file c8ra09040h2.cif
_cod_data_source_block I
_cod_original_cell_volume 975.(3)
_cod_database_code 7231878

loop_
_space_group_symop_operation_xyz
'x, y, z'
'-x, -y, -z'

loop_
_atom_site_type_symbol
_atom_site_label
_atom_site_fract_x
_atom_site_fract_y
_atom_site_fract_z
_atom_site_U_iso_or_equiv
_atom_site_adp_type
_atom_site_calc_flag
_atom_site_refinement_flags_adp
_atom_site_refinement_flags_posn
_atom_site_occupancy
C C1 0.7009(3) 0.2041(3) 0.3967(2) 0.0136(5) Uani d . . 1
C C2 0.8586(3) 0.1370(3) 0.4088(2) 0.0166(6) Uani d . . 1
H H2 0.9224 0.0508 0.3783 0.02 Uiso calc U R 1
C C3 0.9002(3) 0.2190(3) 0.4716(2) 0.0164(6) Uani d . . 1
H H3 0.9979 0.2008 0.4929 0.02 Uiso calc U R 1
C C4 0.7689(3) 0.3378(3) 0.4994(2) 0.0146(5) Uani d . . 1
C C5 0.7542(3) 0.4523(3) 0.5624(2) 0.0135(5) Uani d . . 1
C C6 0.8676(3) 0.4748(3) 0.6165(2) 0.0171(6) Uani d . . 1
H H6 0.9689 0.4142 0.6176 0.021 Uiso calc U R 1
C C7 0.8024(3) 0.5993(3) 0.6660(2) 0.0183(6) Uani d . . 1
H H7 0.8498 0.6423 0.7085 0.022 Uiso calc U R 1
C C8 0.6478(3) 0.6548(3) 0.6424(2) 0.0141(5) Uani d . . 1
C C9 0.5408(3) 0.7830(3) 0.6799(2) 0.0150(5) Uani d . . 1
C C10 0.3889(3) 0.8454(3) 0.6621(2) 0.0150(5) Uani d . . 1
C C11 0.6041(3) 0.8595(3) 0.7493(2) 0.0148(5) Uani d . . 1
C C12 0.5872(3) 0.8215(3) 0.8710(2) 0.0201(6) Uani d . . 1
H H12 0.5321 0.751 0.9092 0.024 Uiso calc U R 1
C C13 0.6507(4) 0.8863(3) 0.9361(3) 0.0237(6) Uani d . . 1
H H13 0.6407 0.8585 1.0182 0.028 Uiso calc U R 1
C C14 0.7285(4) 0.9914(3) 0.8815(3) 0.0240(6) Uani d . . 1
H H14 0.7706 1.0367 0.9261 0.029 Uiso calc U R 1
C C15 0.7448(4) 1.0302(3) 0.7610(3) 0.0246(6) Uani d . . 1
H H15 0.7982 1.1022 0.7233 0.03 Uiso calc U R 1
C C16 0.6834(3) 0.9645(3) 0.6961(3) 0.0212(6) Uani d . . 1
H H16 0.6955 0.9915 0.6138 0.025 Uiso calc U R 1
C C17 0.3026(3) 0.9857(3) 0.7113(2) 0.0148(5) Uani d . . 1
C C18 0.1938(3) 0.9854(3) 0.8140(2) 0.0191(6) Uani d . . 1
H H18 0.1776 0.8951 0.8559 0.023 Uiso calc U R 1
C C19 0.1087(3) 1.1153(3) 0.8560(2) 0.0207(6) Uani d . . 1
H H19 0.0341 1.1138 0.9258 0.025 Uiso calc U R 1
C C20 0.1331(3) 1.2472(3) 0.7958(2) 0.0196(6) Uani d . . 1
H H20 0.075 1.3363 0.8243 0.024 Uiso calc U R 1
C C21 0.2421(3) 1.2494(3) 0.6940(3) 0.0216(6) Uani d . . 1
H H21 0.2595 1.3398 0.6532 0.026 Uiso calc U R 1
C C22 0.3257(3) 1.1192(3) 0.6516(2) 0.0188(6) Uani d . . 1
H H22 0.3994 1.1212 0.5813 0.023 Uiso calc U R 1
C C1S 0.2323(3) 0.5099(3) 0.9337(3) 0.0252(7) Uani d . . 1
H H1S 0.2049 0.4167 0.9722 0.03 Uiso calc U R 1
Cl Cl1S 0.07522(10) 0.62569(8) 0.87084(8) 0.0334(2) Uani d . . 1
Cl Cl2S 0.26748(10) 0.59389(10) 1.04036(7) 0.0364(2) Uani d . . 1
Cl Cl3S 0.39652(10) 0.46836(9) 0.82586(7) 0.0336(2) Uani d . . 1
N N1 0.6229(3) 0.5614(2) 0.57941(19) 0.0141(5) Uani d . . 1
N N2 0.6523(3) 0.3252(2) 0.45330(19) 0.0146(5) Uani d . . 1
H H1A 0.531(6) 0.389(5) 0.454(4) 0.078(15) Uiso d . . 1

loop_
_atom_site_aniso_label
_atom_site_aniso_U_11
_atom_site_aniso_U_22
_atom_site_aniso_U_33
_atom_site_aniso_U_12
_atom_site_aniso_U_13
_atom_site_aniso_U_23
C1 0.0103(12) 0.0107(11) 0.0156(12) 0.0035(9) -0.0038(10) 0.0001(9)
C2 0.0133(13) 0.0145(12) 0.0184(13) 0.0017(10) -0.0041(11) -0.0006(10)
C3 0.0118(13) 0.0161(12) 0.0181(13) 0.0026(10) -0.0059(11) -0.0007(10)
C4 0.0112(13) 0.0115(11) 0.0172(13) 0.0026(10) -0.0045(11) 0.0015(9)
C5 0.0082(12) 0.0153(12) 0.0141(12) 0.0020(10) -0.0043(10) -0.0001(9)
C6 0.0108(13) 0.0195(13) 0.0193(13) 0.0014(10) -0.0060(11) -0.0030(10)
C7 0.0142(14) 0.0208(13) 0.0200(14) -0.0027(11) -0.0059(11) -0.0023(11)
C8 0.0114(13) 0.0166(12) 0.0138(12) -0.0030(10) -0.0031(10) -0.0007(9)
C9 0.0151(13) 0.0152(12) 0.0134(12) -0.0029(10) -0.0032(11) -0.0001(9)
C10 0.0153(13) 0.0142(12) 0.0141(12) -0.0021(10) -0.0027(11) -0.0015(9)
C11 0.0126(13) 0.0135(12) 0.0165(13) 0.0011(10) -0.0033(11) -0.0036(10)
C12 0.0192(15) 0.0210(13) 0.0202(14) -0.0062(12) -0.0030(12) -0.0019(11)
C13 0.0260(16) 0.0264(15) 0.0185(14) -0.0036(13) -0.0071(13) -0.0036(11)
C14 0.0225(16) 0.0253(15) 0.0274(16) -0.0035(12) -0.0087(13) -0.0107(12)
C15 0.0219(16) 0.0238(14) 0.0311(16) -0.0097(12) -0.0070(14) -0.0021(12)
C16 0.0184(15) 0.0241(14) 0.0189(14) -0.0041(12) -0.0027(12) -0.0008(11)
C17 0.0120(13) 0.0148(12) 0.0158(13) 0.0005(10) -0.0046(11) -0.0016(10)
C18 0.0219(15) 0.0129(12) 0.0202(14) -0.0016(11) -0.0032(12) -0.0021(10)
C19 0.0180(14) 0.0219(14) 0.0200(14) -0.0017(11) -0.0015(12) -0.0055(11)
C20 0.0186(14) 0.0142(12) 0.0254(15) 0.0034(11) -0.0083(12) -0.0078(10)
C21 0.0257(16) 0.0112(12) 0.0255(15) -0.0007(11) -0.0090(13) 0.0017(10)
C22 0.0165(14) 0.0172(13) 0.0194(13) -0.0023(11) -0.0023(12) 0.0009(10)
C1S 0.0200(15) 0.0276(15) 0.0271(16) -0.0084(13) -0.0073(13) 0.0053(12)
Cl1S 0.0281(4) 0.0261(4) 0.0489(5) -0.0096(3) -0.0215(4) 0.0093(3)
Cl2S 0.0311(5) 0.0481(5) 0.0291(4) -0.0053(4) -0.0093(4) -0.0062(4)
Cl3S 0.0272(4) 0.0446(5) 0.0303(4) -0.0143(4) -0.0012(4) -0.0054(3)
N1 0.0130(11) 0.0129(10) 0.0149(11) 0.0005(8) -0.0043(9) -0.0020(8)
N2 0.0099(11) 0.0132(10) 0.0180(11) 0.0034(9) -0.0047(9) -0.0030(8)

loop_
_atom_type_symbol
_atom_type_description
_atom_type_scat_dispersion_real
_atom_type_scat_dispersion_imag
_atom_type_scat_source
C C 0.0033 0.0016 'International Tables Vol C Tables 4.2.6.8 and 6.1.1.4'
H H 0.0000 0.0000 'International Tables Vol C Tables 4.2.6.8 and 6.1.1.4'
Cl Cl 0.1484 0.1585 'International Tables Vol C Tables 4.2.6.8 and 6.1.1.4'
N N 0.0061 0.0033 'International Tables Vol C Tables 4.2.6.8 and 6.1.1.4'

loop_
_geom_angle_atom_site_label_1
_geom_angle_atom_site_label_2
_geom_angle_atom_site_label_3
_geom_angle_site_symmetry_1
_geom_angle_site_symmetry_3
_geom_angle
N2 C1 C10 . 2_666 126.0(2)
N2 C1 C2 . . 107.1(2)
C10 C1 C2 2_666 . 126.9(3)
C3 C2 C1 . . 107.9(2)
C3 C2 H2 . . 126.0
C1 C2 H2 . . 126.0
C2 C3 C4 . . 107.0(3)
C2 C3 H3 . . 126.5
C4 C3 H3 . . 126.5
N2 C4 C5 . . 122.8(2)
N2 C4 C3 . . 108.5(3)
C5 C4 C3 . . 128.8(3)
N1 C5 C4 . . 122.6(3)
N1 C5 C6 . . 109.9(3)
C4 C5 C6 . . 127.6(2)
C7 C6 C5 . . 106.6(3)
C7 C6 H6 . . 126.7
C5 C6 H6 . . 126.7
C6 C7 C8 . . 107.6(3)
C6 C7 H7 . . 126.2
C8 C7 H7 . . 126.2
N1 C8 C9 . . 126.4(3)
N1 C8 C7 . . 108.3(2)
C9 C8 C7 . . 125.3(3)
C10 C9 C8 . . 129.7(3)
C10 C9 C11 . . 117.4(2)
C8 C9 C11 . . 112.9(3)
C9 C10 C1 . 2_666 129.6(3)
C9 C10 C17 . . 117.8(2)
C1 C10 C17 2_666 . 112.6(3)
C16 C11 C12 . . 118.6(3)
C16 C11 C9 . . 121.9(3)
C12 C11 C9 . . 119.5(3)
C13 C12 C11 . . 120.4(3)
C13 C12 H12 . . 119.8
C11 C12 H12 . . 119.8
C14 C13 C12 . . 120.2(3)
C14 C13 H13 . . 119.9
C12 C13 H13 . . 119.9
C13 C14 C15 . . 119.7(3)
C13 C14 H14 . . 120.1
C15 C14 H14 . . 120.1
C16 C15 C14 . . 120.2(3)
C16 C15 H15 . . 119.9
C14 C15 H15 . . 119.9
C15 C16 C11 . . 121.0(3)
C15 C16 H16 . . 119.5
C11 C16 H16 . . 119.5
C18 C17 C22 . . 118.8(2)
C18 C17 C10 . . 120.9(2)
C22 C17 C10 . . 120.3(3)
C19 C18 C17 . . 120.9(3)
C19 C18 H18 . . 119.6
C17 C18 H18 . . 119.6
C20 C19 C18 . . 119.8(3)
C20 C19 H19 . . 120.1
C18 C19 H19 . . 120.1
C19 C20 C21 . . 120.1(3)
C19 C20 H20 . . 120.0
C21 C20 H20 . . 120.0
C20 C21 C22 . . 119.9(3)
C20 C21 H21 . . 120.0
C22 C21 H21 . . 120.0
C21 C22 C17 . . 120.6(3)
C21 C22 H22 . . 119.7
C17 C22 H22 . . 119.7
Cl3S C1S Cl2S . . 110.7(2)
Cl3S C1S Cl1S . . 110.6(2)
Cl2S C1S Cl1S . . 109.9(2)
Cl3S C1S H1S . . 108.5
Cl2S C1S H1S . . 108.5
Cl1S C1S H1S . . 108.5
C5 N1 C8 . . 107.6(3)
C4 N2 C1 . . 109.5(2)
C4 N2 H1A . . 134.(2)
C1 N2 H1A . . 117.(2)

loop_
_geom_bond_atom_site_label_1
_geom_bond_atom_site_label_2
_geom_bond_site_symmetry_2
_geom_bond_distance
C1 N2 . 1.370(4)
C1 C10 2_666 1.422(4)
C1 C2 . 1.441(4)
C2 C3 . 1.364(4)
C2 H2 . 0.95
C3 C4 . 1.433(4)
C3 H3 . 0.95
C4 N2 . 1.357(4)
C4 C5 . 1.407(4)
C5 N1 . 1.361(4)
C5 C6 . 1.431(4)
C6 C7 . 1.357(4)
C6 H6 . 0.95
C7 C8 . 1.444(4)
C7 H7 . 0.95
C8 N1 . 1.370(4)
C8 C9 . 1.417(4)
C9 C10 . 1.405(5)
C9 C11 . 1.505(4)
C10 C1 2_666 1.422(4)
C10 C17 . 1.508(4)
C11 C16 . 1.389(4)
C11 C12 . 1.404(4)
C12 C13 . 1.391(4)
C12 H12 . 0.95
C13 C14 . 1.385(4)
C13 H13 . 0.95
C14 C15 . 1.390(5)
C14 H14 . 0.95
C15 C16 . 1.382(4)
C15 H15 . 0.95
C16 H16 . 0.95
C17 C18 . 1.391(4)
C17 C22 . 1.394(4)
C18 C19 . 1.388(4)
C18 H18 . 0.95
C19 C20 . 1.386(4)
C19 H19 . 0.95
C20 C21 . 1.386(4)
C20 H20 . 0.95
C21 C22 . 1.389(4)
C21 H21 . 0.95
C22 H22 . 0.95
C1S Cl3S . 1.749(4)
C1S Cl2S . 1.759(4)
C1S Cl1S . 1.772(4)
C1S H1S . 1.0
N2 H1A . 1.11(5)
